data_4080994
loop_
_publ_author_name
'Schweizer, Peter D.'
'Wadepohl, Hubert'
'Gade, Lutz H.'

_publ_section_title
;
 Titanium-Catalyzed Hydrohydrazination of Carbodiimides
;
_journal_issue 13
_journal_name_full Organometallics
_journal_page_first 3697
_journal_paper_doi 10.1021/om400323p
_journal_volume 32
_journal_year 2013
_chemical_formula_sum 'C39 H53 N5 Ti'
_chemical_formula_weight 639.76
_chemical_properties_physical air-sensitive
_space_group_crystal_system triclinic
_space_group_IT_number 2
_space_group_name_Hall '-P 1'
_space_group_name_H-M_alt 'P -1'
_symmetry_cell_setting triclinic
_symmetry_Int_Tables_number 2
_symmetry_space_group_name_Hall '-P 1'
_symmetry_space_group_name_H-M 'P -1'
_atom_sites_solution_hydrogens mixed
_atom_sites_solution_primary iterative
_atom_sites_solution_secondary difmap
_audit_block_code ga_psch14
_audit_creation_date
;
'Fri Nov 16 09:50:46 2012'
;
_audit_creation_method SHELXL-2012
_audit_update_record 'Wed Feb 20 18:28:27 CET 2013'
_cell_angle_alpha 102.414(2)
_cell_angle_beta 101.959(2)
_cell_angle_gamma 116.935(3)
_cell_formula_units_Z 2
_cell_length_a 12.0332(3)
_cell_length_b 13.2330(3)
_cell_length_c 13.8121(3)
_cell_measurement_reflns_used 23838
_cell_measurement_temperature 115(1)
_cell_measurement_theta_max 71.8109
_cell_measurement_theta_min 3.4946
_cell_volume 1793.94(10)
_computing_cell_refinement
;
CrysAlisPro, Agilent Technologies,
Version 1.171.36.21 (release 14-08-2012 CrysAlis171 .NET)
(compiled Sep 14 2012,17:21:16)
;
_computing_data_collection
;
CrysAlisPro, Agilent Technologies,
Version 1.171.36.21 (release 14-08-2012 CrysAlis171 .NET)
(compiled Sep 14 2012,17:21:16)
;
_computing_data_reduction
;
CrysAlisPro, Agilent Technologies,
Version 1.171.36.21 (release 14-08-2012 CrysAlis171 .NET)
(compiled Sep 14 2012,17:21:16)
;
_computing_publication_material 'encif (Wadepohl, 2012); encifer 1.4 (CCDC, 2011)'
_computing_structure_refinement 'SHELXL-2012 (Sheldrick, 2012)'
_computing_structure_solution 'SUPERFLIP (Palatinus, 2007-2009)'
_diffrn_ambient_temperature 115(1)
_diffrn_detector 'CCD plate'
_diffrn_detector_area_resol_mean 15.9241
_diffrn_detector_type 'Agilent EOS'
_diffrn_measured_fraction_theta_full 0.986
_diffrn_measured_fraction_theta_max 0.975
_diffrn_measurement_details
;
  1 omega   35.00   70.00   1.0000    2.0000
omega____ theta____ kappa____ phi______ frames
    -        0.0000   38.0000   30.0000 35

  2 omega  -26.00   33.00   1.0000    2.0000
omega____ theta____ kappa____ phi______ frames
    -        0.0000   38.0000   30.0000 59

  3 omega  -26.00   24.00   1.0000    2.0000
omega____ theta____ kappa____ phi______ frames
    -        0.0000   38.0000  150.0000 50

  4 omega  -66.00   19.00   1.0000    2.0000
omega____ theta____ kappa____ phi______ frames
    -        0.0000  -57.0000    0.0000 85

  5 omega   31.00   69.00   1.0000    2.0000
omega____ theta____ kappa____ phi______ frames
    -        0.0000   38.0000  150.0000 38

  6 omega   19.00   46.00   1.0000    2.0000
omega____ theta____ kappa____ phi______ frames
    -       10.0000   79.0000  158.6611 27

  7 omega  -14.00   15.00   1.0000    2.0000
omega____ theta____ kappa____ phi______ frames
    -       10.0000   79.0000  158.6611 29

  8 omega  -25.00    0.00   1.0000    6.0000
omega____ theta____ kappa____ phi______ frames
    -      -30.0000  -78.0000 -133.4757 25

  9 omega   10.00   35.00   1.0000    6.0000
omega____ theta____ kappa____ phi______ frames
    -       42.0000   80.0000   40.1272 25

 10 omega   10.00   35.00   1.0000    6.0000
omega____ theta____ kappa____ phi______ frames
    -       42.0000   80.0000 -107.3738 25

 11 omega   16.00   41.00   1.0000    6.0000
omega____ theta____ kappa____ phi______ frames
    -       42.0000   79.0000 -159.0823 25

 12 omega  -38.00  -12.00   1.0000    6.0000
omega____ theta____ kappa____ phi______ frames
    -      -42.5000  -77.0000   60.0000 26

 13 omega  -51.00  -22.00   1.0000    6.0000
omega____ theta____ kappa____ phi______ frames
    -      -42.5000  -64.0000  -30.0000 29

 14 omega  -47.00  -14.00   1.0000    6.0000
omega____ theta____ kappa____ phi______ frames
    -      -42.5000  -77.0000 -152.4230 33

 15 omega  -40.00   -6.00   1.0000    6.0000
omega____ theta____ kappa____ phi______ frames
    -      -42.5000   71.0000  -95.0000 34

 16 omega  -40.00  -13.00   1.0000    6.0000
omega____ theta____ kappa____ phi______ frames
    -      -42.5000  -77.0000 -180.0000 27

 17 omega   15.00   40.00   1.0000    6.0000
omega____ theta____ kappa____ phi______ frames
    -       46.0000   78.0000   86.4796 25

 18 omega   15.00   40.00   1.0000    6.0000
omega____ theta____ kappa____ phi______ frames
    -       46.0000   79.0000    8.1056 25

 19 omega   16.00   42.00   1.0000    6.0000
omega____ theta____ kappa____ phi______ frames
    -       46.0000   79.0000  158.9744 26

 20 omega   19.00   46.00   1.0000    6.0000
omega____ theta____ kappa____ phi______ frames
    -       50.0000   79.0000  -91.2281 27

 21 omega   18.00   43.00   1.0000    6.0000
omega____ theta____ kappa____ phi______ frames
    -       50.0000   80.0000  -46.8019 25

 22 omega   19.00   44.00   1.0000    6.0000
omega____ theta____ kappa____ phi______ frames
    -       50.0000   78.0000   29.3195 25

 23 omega   19.00   44.00   1.0000    6.0000
omega____ theta____ kappa____ phi______ frames
    -       50.0000   78.0000 -147.2885 25

 24 omega   19.00   44.00   1.0000    6.0000
omega____ theta____ kappa____ phi______ frames
    -       50.0000   78.0000   53.6351 25

 25 omega   33.00   60.00   1.0000    6.0000
omega____ theta____ kappa____ phi______ frames
    -       54.0000   74.0000  126.0250 27

 26 omega   24.00   51.00   1.0000    6.0000
omega____ theta____ kappa____ phi______ frames
    -       54.0000   77.0000  -59.2631 27

 27 omega   89.00  116.00   1.0000    6.0000
omega____ theta____ kappa____ phi______ frames
    -       54.0000   76.0000  -26.8687 27

 28 omega   27.00   54.00   1.0000    6.0000
omega____ theta____ kappa____ phi______ frames
    -       54.0000   76.0000  -78.8517 27

 29 omega   25.00   52.00   1.0000    6.0000
omega____ theta____ kappa____ phi______ frames
    -       54.0000   76.0000  -26.8687 27

 30 omega  -15.00   83.00   1.0000    6.0000
omega____ theta____ kappa____ phi______ frames
    -       55.1171  -77.0000  150.0000 98

 31 omega   31.00   57.00   1.0000    6.0000
omega____ theta____ kappa____ phi______ frames
    -       58.0000   73.0000   19.0115 26

 32 omega   28.00   54.00   1.0000    6.0000
omega____ theta____ kappa____ phi______ frames
    -       58.0000   77.0000  104.3963 26

 33 omega   37.00  103.00   1.0000    6.0000
omega____ theta____ kappa____ phi______ frames
    -       58.0000   76.0000  -90.4598 66

 34 omega   84.00  110.00   1.0000    6.0000
omega____ theta____ kappa____ phi______ frames
    -       58.0000   77.0000  104.3963 26

 35 omega   32.00   57.00   1.0000    6.0000
omega____ theta____ kappa____ phi______ frames
    -       58.0000   72.0000  179.2477 25

 36 omega   92.00  123.00   1.0000    6.0000
omega____ theta____ kappa____ phi______ frames
    -       58.0000   72.0000  179.2477 31

 37 omega   36.00   75.00   1.0000    6.0000
omega____ theta____ kappa____ phi______ frames
    -       58.0000   73.0000 -166.5994 39

 38 omega   30.00   57.00   1.0000    6.0000
omega____ theta____ kappa____ phi______ frames
    -       58.0000   73.0000   58.4406 27

 39 omega  102.00  127.00   1.0000    6.0000
omega____ theta____ kappa____ phi______ frames
    -       62.0000   76.0000 -155.8291 25

 40 omega   35.00   69.00   1.0000    6.0000
omega____ theta____ kappa____ phi______ frames
    -       62.0000   76.0000 -155.8291 34

 41 omega   34.00   61.00   1.0000    6.0000
omega____ theta____ kappa____ phi______ frames
    -       62.0000   75.0000   76.1698 27

 42 omega   41.00   77.00   1.0000    6.0000
omega____ theta____ kappa____ phi______ frames
    -       62.0000   49.0000  -14.1301 36

 43 omega   33.00   60.00   1.0000    6.0000
omega____ theta____ kappa____ phi______ frames
    -       62.0000   76.0000  -26.3437 27

 44 omega   32.00   73.00   1.0000    6.0000
omega____ theta____ kappa____ phi______ frames
    -       62.0000   77.0000 -105.9504 41

 45 omega   36.00   62.00   1.0000    6.0000
omega____ theta____ kappa____ phi______ frames
    -       66.0000   77.0000 -140.6063 26

 46 omega   41.00   68.00   1.0000    6.0000
omega____ theta____ kappa____ phi______ frames
    -       66.0000   69.0000  104.5272 27

 47 omega   39.00   65.00   1.0000    6.0000
omega____ theta____ kappa____ phi______ frames
    -       66.0000   74.0000   48.3455 26

 48 omega  100.00  127.00   1.0000    6.0000
omega____ theta____ kappa____ phi______ frames
    -       66.0000   77.0000 -140.6063 27

 49 omega   -5.00   97.00   1.0000    6.0000
omega____ theta____ kappa____ phi______ frames
    -       66.0000  -79.0000 -100.5677 102

 50 omega   53.00  133.00   1.0000    6.0000
omega____ theta____ kappa____ phi______ frames
    -       70.0000   64.0000   25.6712 80

 51 omega   71.00   97.00   1.0000    6.0000
omega____ theta____ kappa____ phi______ frames
    -       70.0000   72.0000  134.9081 26

 52 omega   43.00   69.00   1.0000    6.0000
omega____ theta____ kappa____ phi______ frames
    -       70.0000   72.0000  134.9081 26

 53 omega   60.00  132.00   1.0000    6.0000
omega____ theta____ kappa____ phi______ frames
    -       70.0000   51.0000 -100.0306 72

 54 omega    0.00  101.00   1.0000    6.0000
omega____ theta____ kappa____ phi______ frames
    -       70.0000  -80.0000   44.3038 101

 55 omega   59.00  122.00   1.0000    6.0000
omega____ theta____ kappa____ phi______ frames
    -       74.0000   60.0000 -166.1702 63

 56 omega   52.00   78.00   1.0000    6.0000
omega____ theta____ kappa____ phi______ frames
    -       74.0000   51.0000 -172.5205 26

 57 omega   47.00   73.00   1.0000    6.0000
omega____ theta____ kappa____ phi______ frames
    -       74.0000   72.0000  -45.1162 26

 58 omega   59.00   86.00   1.0000    6.0000
omega____ theta____ kappa____ phi______ frames
    -       74.0000   60.0000   -0.1728 27

 59 omega   58.00  102.00   1.0000    6.0000
omega____ theta____ kappa____ phi______ frames
    -       74.0000   55.0000  134.9747 44

 60 omega   61.00   92.00   1.0000    6.0000
omega____ theta____ kappa____ phi______ frames
    -       78.0000   60.0000 -174.3476 31

 61 omega   54.00  119.00   1.0000    6.0000
omega____ theta____ kappa____ phi______ frames
    -       78.0000   67.0000   93.1003 65

 62 omega   52.00   94.00   1.0000    6.0000
omega____ theta____ kappa____ phi______ frames
    -       78.0000   71.0000 -147.0215 42

 63 omega   54.00  123.00   1.0000    6.0000
omega____ theta____ kappa____ phi______ frames
    -       78.0000   40.0000  -67.2938 69

 64 omega   48.00   85.00   1.0000    6.0000
omega____ theta____ kappa____ phi______ frames
    -       78.0000   77.0000   48.1231 37

 65 omega   53.00  134.00   1.0000    6.0000
omega____ theta____ kappa____ phi______ frames
    -       82.0000   76.0000   -7.9651 81

 66 omega   62.00   94.00   1.0000    6.0000
omega____ theta____ kappa____ phi______ frames
    -       82.0000   60.0000  177.7279 32

 67 omega   58.00  148.00   1.0000    6.0000
omega____ theta____ kappa____ phi______ frames
    -       82.0000   68.0000  130.3115 90

 68 omega   61.00   95.00   1.0000   15.0000
omega____ theta____ kappa____ phi______ frames
    -       86.0000   38.0000 -179.0514 34

 69 omega   57.00   84.00   1.0000   15.0000
omega____ theta____ kappa____ phi______ frames
    -       86.0000   75.0000  -33.4693 27

 70 omega   70.00  101.00   1.0000   15.0000
omega____ theta____ kappa____ phi______ frames
    -       90.0000   54.0000  -41.4678 31

 71 omega   73.00  134.00   1.0000   15.0000
omega____ theta____ kappa____ phi______ frames
    -       98.0000   69.0000  104.3064 61

 72 omega   76.00  108.00   1.0000   15.0000
omega____ theta____ kappa____ phi______ frames
    -       98.0000   64.0000   33.6743 32

 73 omega   81.00  106.00   1.0000   15.0000
omega____ theta____ kappa____ phi______ frames
    -      110.2342   77.0000  -17.5836 25

 74 omega   67.00   94.00   1.0000   15.0000
omega____ theta____ kappa____ phi______ frames
    -      110.2342  -80.0000  -63.1374 27

 75 omega   79.00  107.00   1.0000   15.0000
omega____ theta____ kappa____ phi______ frames
    -      110.2342  -80.0000  102.9670 28

 76 omega   88.00  157.00   1.0000   15.0000
omega____ theta____ kappa____ phi______ frames
    -      110.2342   38.0000  -30.0000 69

 77 omega   90.00  117.00   1.0000   15.0000
omega____ theta____ kappa____ phi______ frames
    -      110.2342   50.0000  120.0000 27

 78 omega   51.00  105.00   1.0000   15.0000
omega____ theta____ kappa____ phi______ frames
    -      110.2342  -80.0000  -46.3043 54

 79 omega   89.00  114.00   1.0000   15.0000
omega____ theta____ kappa____ phi______ frames
    -      110.2342   64.0000  -60.0000 25

 80 omega   46.00   99.00   1.0000   15.0000
omega____ theta____ kappa____ phi______ frames
    -      110.2342  -80.0000 -158.8602 53

 81 omega   87.00  118.00   1.0000   15.0000
omega____ theta____ kappa____ phi______ frames
    -      110.2342   71.0000   84.0000 31

 82 omega   88.00  163.00   1.0000   15.0000
omega____ theta____ kappa____ phi______ frames
    -      110.2342   64.0000  150.0000 75

 83 omega   88.00  177.00   1.0000   15.0000
omega____ theta____ kappa____ phi______ frames
    -      110.2342   64.0000  120.0000 89

 84 omega   88.00  178.00   1.0000   15.0000
omega____ theta____ kappa____ phi______ frames
    -      110.2342   64.0000  -30.0000 90

 85 omega   88.00  177.00   1.0000   15.0000
omega____ theta____ kappa____ phi______ frames
    -      110.2342   64.0000 -180.0000 89

 86 omega   86.00  161.00   1.0000   15.0000
omega____ theta____ kappa____ phi______ frames
    -      110.2342   71.0000   46.0000 75

 87 omega   86.00  119.00   1.0000   15.0000
omega____ theta____ kappa____ phi______ frames
    -      110.2342   38.0000  -60.0000 33

 88 omega   41.00  130.00   1.0000   15.0000
omega____ theta____ kappa____ phi______ frames
    -      110.2342  -79.0000    9.5214 89

 89 omega   89.00  177.00   1.0000   15.0000
omega____ theta____ kappa____ phi______ frames
    -      110.2342   64.0000 -150.0000 88

 90 omega   68.00  100.00   1.0000   15.0000
omega____ theta____ kappa____ phi______ frames
    -      110.2342  -80.0000  145.7334 32

 91 omega   86.00  128.00   1.0000   15.0000
omega____ theta____ kappa____ phi______ frames
    -      110.2342   38.0000  -90.0000 42

 92 omega   80.00  177.00   1.0000   15.0000
omega____ theta____ kappa____ phi______ frames
    -      110.2342   77.0000    0.0000 97

 93 omega   88.00  178.00   1.0000   15.0000
omega____ theta____ kappa____ phi______ frames
    -      110.2342   64.0000   60.0000 90

 94 omega   80.00  107.00   1.0000   15.0000
omega____ theta____ kappa____ phi______ frames
    -      110.2342   77.0000  -30.0000 27

 95 omega   43.00  141.00   1.0000   15.0000
omega____ theta____ kappa____ phi______ frames
    -      110.2342  -79.0000   54.8939 98

 96 omega   80.00  106.00   1.0000   15.0000
omega____ theta____ kappa____ phi______ frames
    -      110.2342   77.0000 -180.0000 26

 97 omega   85.00  160.00   1.0000   15.0000
omega____ theta____ kappa____ phi______ frames
    -      110.2342   38.0000  120.0000 75

 98 omega   81.00  106.00   1.0000   15.0000
omega____ theta____ kappa____ phi______ frames
    -      110.2342   77.0000   30.0000 25

 99 omega   81.00  108.00   1.0000   15.0000
omega____ theta____ kappa____ phi______ frames
    -      110.2342   77.0000 -150.0000 27

100 omega  123.00  176.00   1.0000   15.0000
omega____ theta____ kappa____ phi______ frames
    -      110.2342   77.0000 -120.0000 53

101 omega   80.00  110.00   1.0000   15.0000
omega____ theta____ kappa____ phi______ frames
    -      110.2342   77.0000 -120.0000 30

102 omega   80.00  106.00   1.0000   15.0000
omega____ theta____ kappa____ phi______ frames
    -      110.2342   77.0000  150.0000 26

103 omega  153.00  178.00   1.0000   15.0000
omega____ theta____ kappa____ phi______ frames
    -      110.2342   64.0000   30.0000 25

104 omega   91.00  136.00   1.0000   15.0000
omega____ theta____ kappa____ phi______ frames
    -      110.2342   64.0000   30.0000 45

105 omega  112.00  176.00   1.0000   15.0000
omega____ theta____ kappa____ phi______ frames
    -      110.2342   77.0000  -90.0000 64

106 omega  152.00  178.00   1.0000   15.0000
omega____ theta____ kappa____ phi______ frames
    -      110.2342   71.0000   84.0000 26

107 omega   81.00  107.00   1.0000   15.0000
omega____ theta____ kappa____ phi______ frames
    -      110.2342   77.0000  -90.0000 26

108 omega   40.00  140.00   1.0000   15.0000
omega____ theta____ kappa____ phi______ frames
    -      110.2342  -80.0000  -95.3192 100

109 omega   90.00  116.00   1.0000   15.0000
omega____ theta____ kappa____ phi______ frames
    -      110.2342   64.0000    0.0000 26

110 omega   97.00  122.00   1.0000   15.0000
omega____ theta____ kappa____ phi______ frames
    -      110.2342   50.0000 -150.0000 25

111 omega   81.00  106.00   1.0000   15.0000
omega____ theta____ kappa____ phi______ frames
    -      110.2342   77.0000  120.0000 25

112 omega   86.00  119.00   1.0000   15.0000
omega____ theta____ kappa____ phi______ frames
    -      110.2342   38.0000 -150.0000 33

113 omega  135.00  164.00   1.0000   15.0000
omega____ theta____ kappa____ phi______ frames
    -      110.2342   77.0000  -60.0000 29

114 omega   82.00  109.00   1.0000   15.0000
omega____ theta____ kappa____ phi______ frames
    -      110.2342   77.0000  -60.0000 27

115 omega   80.00  107.00   1.0000   15.0000
omega____ theta____ kappa____ phi______ frames
    -      110.2342   77.0000   60.0000 27

116 omega  -26.00   72.00   1.0000    2.0000
omega____ theta____ kappa____ phi______ frames
    -        0.0000   38.0000   90.0000 98

117 omega  -70.00   30.00   1.0000    2.0000
omega____ theta____ kappa____ phi______ frames
    -        0.0000  -77.0000  -90.0000 100

118 omega  -72.00   26.00   1.0000    2.0000
omega____ theta____ kappa____ phi______ frames
    -        0.0000  -38.0000  120.0000 98

119 omega  -21.00   69.00   1.0000    2.0000
omega____ theta____ kappa____ phi______ frames
    -        0.0000   57.0000 -120.0000 90

120 omega  -44.00   73.00   1.0000    2.0000
omega____ theta____ kappa____ phi______ frames
    -        0.0000   19.0000  150.0000 117

121 omega  -12.00   88.00   1.0000    2.0000
omega____ theta____ kappa____ phi______ frames
    -       18.0000   77.0000  -11.0714 100

122 omega   15.00   49.00   1.0000    6.0000
omega____ theta____ kappa____ phi______ frames
    -       46.0000   78.0000   86.4796 34

123 omega   15.00   47.00   1.0000    6.0000
omega____ theta____ kappa____ phi______ frames
    -       46.0000   79.0000  158.9744 32

124 omega   19.00   47.00   1.0000    6.0000
omega____ theta____ kappa____ phi______ frames
    -       50.0000   79.0000  -91.2281 28

125 omega   19.00   49.00   1.0000    6.0000
omega____ theta____ kappa____ phi______ frames
    -       50.0000   78.0000   53.6351 30

126 omega   19.00   47.00   1.0000    6.0000
omega____ theta____ kappa____ phi______ frames
    -       50.0000   79.0000  -12.0941 28

127 omega   19.00   49.00   1.0000    6.0000
omega____ theta____ kappa____ phi______ frames
    -       50.0000   78.0000 -147.2885 30

128 omega   19.00   49.00   1.0000    6.0000
omega____ theta____ kappa____ phi______ frames
    -       50.0000   78.0000   29.3195 30

129 omega   29.00  124.00   1.0000    6.0000
omega____ theta____ kappa____ phi______ frames
    -       58.0000   75.0000    5.4516 95

130 omega   29.00  128.00   1.0000    6.0000
omega____ theta____ kappa____ phi______ frames
    -       58.0000   76.0000  -90.4598 99

131 omega   33.00  132.00   1.0000    6.0000
omega____ theta____ kappa____ phi______ frames
    -       62.0000   76.0000 -155.8291 99

132 omega   -9.00   94.00   1.0000    6.0000
omega____ theta____ kappa____ phi______ frames
    -       62.0000  -80.0000  -61.6907 103

133 omega   -1.00  102.00   1.0000    6.0000
omega____ theta____ kappa____ phi______ frames
    -       70.0000  -80.0000   82.9128 103

134 omega   43.00  139.00   1.0000    6.0000
omega____ theta____ kappa____ phi______ frames
    -       70.0000   72.0000  134.9081 96

135 omega   47.00  137.00   1.0000    6.0000
omega____ theta____ kappa____ phi______ frames
    -       70.0000   64.0000   25.6712 90

136 omega   47.00  143.00   1.0000    6.0000
omega____ theta____ kappa____ phi______ frames
    -       74.0000   72.0000  -45.1162 96

137 omega   54.00  146.00   1.0000    6.0000
omega____ theta____ kappa____ phi______ frames
    -       78.0000   67.0000   93.1003 92

138 omega   51.00  147.00   1.0000    6.0000
omega____ theta____ kappa____ phi______ frames
    -       78.0000   71.0000 -147.0215 96

139 omega   53.00  150.00   1.0000    6.0000
omega____ theta____ kappa____ phi______ frames
    -       78.0000   40.0000  -67.2938 97

140 omega   48.00  148.00   1.0000    6.0000
omega____ theta____ kappa____ phi______ frames
    -       78.0000   77.0000   48.1231 100

141 omega   61.00  150.00   1.0000    6.0000
omega____ theta____ kappa____ phi______ frames
    -       82.0000   60.0000  177.7279 89

142 omega   53.00  152.00   1.0000    6.0000
omega____ theta____ kappa____ phi______ frames
    -       82.0000   76.0000   -7.9651 99

143 omega   58.00  150.00   1.0000    6.0000
omega____ theta____ kappa____ phi______ frames
    -       82.0000   68.0000  130.3115 92

;
_diffrn_measurement_device '\k-geometry diffractometer'
_diffrn_measurement_device_type 'Agilent SuperNova, Dual, Cu at zero, Eos'
_diffrn_measurement_method '\w scans'
_diffrn_measurement_specimen_support 'polyimid foil'
_diffrn_orient_matrix_UB_11 0.0542787000
_diffrn_orient_matrix_UB_12 0.1183419000
_diffrn_orient_matrix_UB_13 0.0922605000
_diffrn_orient_matrix_UB_21 0.1237132000
_diffrn_orient_matrix_UB_22 0.0619665000
_diffrn_orient_matrix_UB_23 -0.0306928000
_diffrn_orient_matrix_UB_31 -0.0724323000
_diffrn_orient_matrix_UB_32 0.0406442000
_diffrn_orient_matrix_UB_33 -0.0735387000
_diffrn_radiation_monochromator mirror
_diffrn_radiation_probe x-ray
_diffrn_radiation_type 'Cu K\a'
_diffrn_radiation_wavelength 1.5418
_diffrn_reflns_av_R_equivalents 0.0418
_diffrn_reflns_av_unetI/netI 0.0203
_diffrn_reflns_Laue_measured_fraction_full 0.986
_diffrn_reflns_Laue_measured_fraction_max 0.975
_diffrn_reflns_limit_h_max 14
_diffrn_reflns_limit_h_min -14
_diffrn_reflns_limit_k_max 16
_diffrn_reflns_limit_k_min -16
_diffrn_reflns_limit_l_max 17
_diffrn_reflns_limit_l_min -16
_diffrn_reflns_number 55551
_diffrn_reflns_point_group_measured_fraction_full 0.986
_diffrn_reflns_point_group_measured_fraction_max 0.975
_diffrn_reflns_theta_full 67.684
_diffrn_reflns_theta_max 71.956
_diffrn_reflns_theta_min 3.498
_diffrn_source 'microfocus X-Ray tube'
_diffrn_source_type 'Agilent SuperNova (Cu) X-ray Source'
_exptl_absorpt_coefficient_mu 2.264
_exptl_absorpt_correction_T_max 0.822
_exptl_absorpt_correction_T_min 0.750
_exptl_absorpt_correction_type analytical
_exptl_absorpt_process_details
;
CrysAlisPro, Agilent Technologies,
Version 1.171.36.21 (release 14-08-2012 CrysAlis171 .NET)
(compiled Sep 14 2012,17:21:16)
Analytical numeric absorption correction using a multifaceted crystal
            model based on expressions derived by R.C. Clark & J.S. Reid.
(Clark, R. C. & Reid, J. S. (1995). Acta Cryst. A51, 887-897)
;
_exptl_crystal_colour green
_exptl_crystal_density_diffrn 1.184
_exptl_crystal_description plate
_exptl_crystal_F_000 688
_exptl_crystal_size_max 0.2179
_exptl_crystal_size_mid 0.1330
_exptl_crystal_size_min 0.1077
_refine_diff_density_max 0.276
_refine_diff_density_min -0.294
_refine_diff_density_rms 0.043
_refine_ls_extinction_method none
_refine_ls_goodness_of_fit_ref 1.096
_refine_ls_hydrogen_treatment constr
_refine_ls_matrix_type full
_refine_ls_number_parameters 556
_refine_ls_number_reflns 6862
_refine_ls_number_restraints 101
_refine_ls_restrained_S_all 1.096
_refine_ls_R_factor_all 0.0453
_refine_ls_R_factor_gt 0.0430
_refine_ls_shift/su_max 0.002
_refine_ls_shift/su_mean 0.000
_refine_ls_structure_factor_coef Fsqd
_refine_ls_weighting_details
;
 w=1/[\s^2^(Fo^2^)+(0.0356P)^2^+1.4666P]
 where P=(Fo^2^+2Fc^2^)/3
;
_refine_ls_weighting_scheme calc
_refine_ls_wR_factor_gt 0.1059
_refine_ls_wR_factor_ref 0.1073
_reflns_Friedel_coverage 0.000
_reflns_number_gt 6497
_reflns_number_total 6862
_reflns_threshold_expression 'I > 2\s(I)'
_cod_data_source_file om400323p_si_002.cif
_cod_data_source_block complex_3a
_cod_original_cell_volume 1793.95(9)
_cod_database_code 4080994
_audit_block_refno 1637
_audit_block_usercomment 'PDLS13_2, plate, green'
_shelx_space_group_comment
;
The symmetry employed for this shelxl refinement is uniquely defined
by the following loop, which should always be used as a source of
symmetry information in preference to the above space-group names.
They are only intended as comments.
;
_shelx_estimated_absorpt_t_min 0.560
_shelx_estimated_absorpt_t_max 0.673
_shelxl_version_number 2012-6
_cell_oxdiff_length_a 12.0332(3)
_cell_oxdiff_length_b 13.2330(3)
_cell_oxdiff_length_c 13.8121(3)
_cell_oxdiff_angle_alpha 102.414(2)
_cell_oxdiff_angle_beta 101.959(2)
_cell_oxdiff_angle_gamma 116.935(2)
_cell_oxdiff_volume 1793.95(8)
_cell_oxdiff_measurement_reflns_used 23838
_reflns_odcompleteness_completeness 98.63
_reflns_odcompleteness_theta 66.97
_reflns_odcompleteness_iscentric 1

loop_
_symmetry_equiv_pos_as_xyz
'x, y, z'
'-x, -y, -z'

loop_
_atom_site_label
_atom_site_type_symbol
_atom_site_fract_x
_atom_site_fract_y
_atom_site_fract_z
_atom_site_U_iso_or_equiv
_atom_site_adp_type
_atom_site_occupancy
_atom_site_site_symmetry_order
_atom_site_calc_flag
_atom_site_refinement_flags_posn
_atom_site_refinement_flags_adp
_atom_site_refinement_flags_occupancy
_atom_site_disorder_assembly
_atom_site_disorder_group
Ti Ti 0.65743(3) 0.89639(3) 0.70994(2) 0.02242(10) Uani 1 1 d . . . . .
N3 N 0.81322(15) 0.92206(13) 0.71248(12) 0.0239(3) Uani 1 1 d . . . . .
N4 N 0.92817(15) 0.95072(14) 0.69257(12) 0.0268(3) Uani 1 1 d . . . . .
C5 C 0.3507(3) 0.7007(2) 0.8690(2) 0.0473(6) Uani 1 1 d . . . . .
C6 C 0.3904(2) 0.6688(2) 0.95438(18) 0.0387(5) Uani 1 1 d . . . . .
H6 H 0.4786 0.6846 0.9785 0.046 Uiso 1 1 calc R U . . .
C7 C 0.3033(2) 0.61439(18) 1.00435(16) 0.0350(5) Uani 1 1 d . . . . .
C8 C 0.1758(2) 0.5940(2) 0.96865(18) 0.0417(5) Uani 1 1 d . . . . .
H8 H 0.1154 0.5574 1.0025 0.050 Uiso 1 1 calc R U . . .
C9 C 0.1342(2) 0.6256(2) 0.88456(19) 0.0404(5) Uani 1 1 d . . . . .
C10 C 0.2232(2) 0.6807(2) 0.83676(19) 0.0398(5) Uani 1 1 d . . . . .
H10 H 0.1967 0.7052 0.7809 0.048 Uiso 1 1 calc R U . . .
C11 C 0.3454(2) 0.5762(2) 1.09338(19) 0.0474(6) Uani 1 1 d . . . . .
H11A H 0.4204 0.5664 1.0892 0.071 Uiso 1 1 calc R U . . .
H11B H 0.2707 0.4990 1.0877 0.071 Uiso 1 1 calc R U . . .
H11C H 0.3723 0.6383 1.1613 0.071 Uiso 1 1 calc R U . . .
C12 C -0.0073(3) 0.5956(3) 0.8431(3) 0.0665(8) Uani 1 1 d . . . . .
H12A H -0.0654 0.5091 0.8003 0.100 Uiso 1 1 calc R U . . .
H12B H -0.0129 0.6435 0.7993 0.100 Uiso 1 1 calc R U . . .
H12C H -0.0356 0.6146 0.9026 0.100 Uiso 1 1 calc R U . . .
C13 C 1.03961(18) 1.06724(16) 0.73966(14) 0.0237(4) Uani 1 1 d . . . . .
C14 C 1.03108(19) 1.16191(17) 0.79923(15) 0.0273(4) Uani 1 1 d . . . . .
H14 H 0.9483 1.1469 0.8054 0.033 Uiso 1 1 calc R U . . .
C15 C 1.1431(2) 1.27733(18) 0.84914(16) 0.0340(4) Uani 1 1 d . . . . .
H15 H 1.1364 1.3407 0.8898 0.041 Uiso 1 1 calc R U . . .
C16 C 1.2648(2) 1.30168(19) 0.84063(17) 0.0391(5) Uani 1 1 d . . . . .
H16 H 1.3414 1.3808 0.8756 0.047 Uiso 1 1 calc R U . . .
C17 C 1.2727(2) 1.2086(2) 0.78027(17) 0.0393(5) Uani 1 1 d . . . . .
H17 H 1.3554 1.2246 0.7732 0.047 Uiso 1 1 calc R U . . .
C18 C 1.16186(19) 1.09239(18) 0.72995(16) 0.0305(4) Uani 1 1 d . . . . .
H18 H 1.1692 1.0297 0.6888 0.037 Uiso 1 1 calc R U . . .
C30 C 0.6510(2) 0.9923(2) 0.58453(16) 0.0336(4) Uani 1 1 d . . . . .
C31 C 0.6255(2) 1.04850(19) 0.66860(16) 0.0326(4) Uani 1 1 d . . . . .
C32 C 0.5014(2) 0.96335(19) 0.67047(15) 0.0315(4) Uani 1 1 d . . . . .
C33 C 0.4515(2) 0.85222(19) 0.58910(16) 0.0321(4) Uani 1 1 d . . . . .
C34 C 0.5458(2) 0.8706(2) 0.53742(15) 0.0345(5) Uani 1 1 d . . . . .
C35 C 0.7653(3) 1.0534(3) 0.5474(2) 0.0507(6) Uani 1 1 d . . . . .
H35A H 0.8402 1.1247 0.6064 0.076 Uiso 1 1 calc R U . . .
H35B H 0.7372 1.0786 0.4900 0.076 Uiso 1 1 calc R U . . .
H35C H 0.7929 0.9966 0.5218 0.076 Uiso 1 1 calc R U . . .
C36 C 0.7118(3) 1.1808(2) 0.7389(2) 0.0532(7) Uani 1 1 d . . . . .
H36A H 0.7036 1.1900 0.8090 0.080 Uiso 1 1 calc R U . . .
H36B H 0.6830 1.2284 0.7075 0.080 Uiso 1 1 calc R U . . .
H36C H 0.8048 1.2096 0.7459 0.080 Uiso 1 1 calc R U . . .
C37 C 0.4321(3) 0.9891(3) 0.7423(2) 0.0508(6) Uani 1 1 d . . . . .
H37A H 0.3745 0.9145 0.7530 0.076 Uiso 1 1 calc R U . . .
H37B H 0.3782 1.0189 0.7103 0.076 Uiso 1 1 calc R U . . .
H37C H 0.4985 1.0507 0.8107 0.076 Uiso 1 1 calc R U . . .
C38 C 0.3201(2) 0.7381(2) 0.5582(2) 0.0523(6) Uani 1 1 d . . . . .
H38A H 0.3316 0.6683 0.5423 0.078 Uiso 1 1 calc R U . . .
H38B H 0.2570 0.7305 0.4954 0.078 Uiso 1 1 calc R U . . .
H38C H 0.2860 0.7407 0.6166 0.078 Uiso 1 1 calc R U . . .
C39 C 0.5356(3) 0.7788(3) 0.44493(19) 0.0565(7) Uani 1 1 d . . . . .
H39A H 0.6172 0.7759 0.4612 0.085 Uiso 1 1 calc R U . . .
H39B H 0.5239 0.8016 0.3823 0.085 Uiso 1 1 calc R U . . .
H39C H 0.4591 0.6988 0.4310 0.085 Uiso 1 1 calc R U . . .
N5A N 0.6704(6) 0.9701(5) 0.8748(5) 0.0235(10) Uani 0.655(3) 1 d D U P A 1
H5AA H 0.6827 1.0458 0.8830 0.028 Uiso 0.655(3) 1 calc R U P A 1
H5AB H 0.5864 0.9234 0.8757 0.028 Uiso 0.655(3) 1 calc R U P A 1
C26A C 0.7636(3) 0.9860(3) 0.9754(3) 0.0308(7) Uani 0.655(3) 1 d D . P A 1
C27A C 0.8981(4) 1.0980(3) 1.0027(3) 0.0461(10) Uani 0.655(3) 1 d D . P A 1
H27A H 0.9358 1.0857 0.9479 0.069 Uiso 0.655(3) 1 calc R U P A 1
H27B H 0.9579 1.1130 1.0712 0.069 Uiso 0.655(3) 1 calc R U P A 1
H27C H 0.8877 1.1679 1.0065 0.069 Uiso 0.655(3) 1 calc R U P A 1
C28A C 0.7045(5) 0.9999(4) 1.0619(3) 0.0397(9) Uani 0.655(3) 1 d D . P A 1
H28A H 0.6981 1.0724 1.0719 0.060 Uiso 0.655(3) 1 calc R U P A 1
H28B H 0.7621 1.0079 1.1283 0.060 Uiso 0.655(3) 1 calc R U P A 1
H28C H 0.6157 0.9283 1.0409 0.060 Uiso 0.655(3) 1 calc R U P A 1
C29A C 0.7749(4) 0.8739(3) 0.9589(3) 0.0389(8) Uani 0.655(3) 1 d D . P A 1
H29A H 0.6873 0.8026 0.9425 0.058 Uiso 0.655(3) 1 calc R U P A 1
H29B H 0.8376 0.8842 1.0236 0.058 Uiso 0.655(3) 1 calc R U P A 1
H29C H 0.8069 0.8629 0.9001 0.058 Uiso 0.655(3) 1 calc R U P A 1
N1A N 0.5583(8) 0.7253(6) 0.7082(5) 0.0305(14) Uani 0.655(3) 1 d D U P A 1
N2A N 0.4258(3) 0.7410(3) 0.8046(3) 0.0280(7) Uani 0.655(3) 1 d D . P A 1
C1A C 0.5949(5) 0.6351(4) 0.6691(4) 0.0417(12) Uani 0.655(3) 1 d D . P A 1
H1AA H 0.6796 0.6546 0.7195 0.050 Uiso 0.655(3) 1 calc R U P A 1
H1AB H 0.6044 0.6330 0.5993 0.050 Uiso 0.655(3) 1 calc R U P A 1
C2A C 0.4802(5) 0.5146(4) 0.6603(5) 0.0613(15) Uani 0.655(3) 1 d D . P A 1
H2AA H 0.5101 0.4576 0.6692 0.074 Uiso 0.655(3) 1 calc R U P A 1
H2AB H 0.4071 0.4767 0.5914 0.074 Uiso 0.655(3) 1 calc R U P A 1
C3A C 0.4375(4) 0.5520(3) 0.7516(3) 0.0425(9) Uani 0.655(3) 1 d D . P A 1
H3AA H 0.3412 0.4976 0.7356 0.051 Uiso 0.655(3) 1 calc R U P A 1
H3AB H 0.4883 0.5525 0.8182 0.051 Uiso 0.655(3) 1 calc R U P A 1
C4A C 0.4710(3) 0.6794(2) 0.7580(2) 0.0282(7) Uani 0.655(3) 1 d D . P A 1
N5B N 0.5401(14) 0.6986(10) 0.6836(9) 0.022(2) Uani 0.345(3) 1 d D U P A 2
H5BA H 0.4812 0.6905 0.7188 0.026 Uiso 0.345(3) 1 calc R U P A 2
H5BB H 0.4896 0.6613 0.6126 0.026 Uiso 0.345(3) 1 calc R U P A 2
C26B C 0.5927(9) 0.6209(7) 0.7087(6) 0.0260(17) Uani 0.345(3) 1 d D . P A 2
C27B C 0.7043(6) 0.6911(5) 0.8155(5) 0.0378(15) Uani 0.345(3) 1 d D . P A 2
H27D H 0.7746 0.7659 0.8134 0.057 Uiso 0.345(3) 1 calc R U P A 2
H27E H 0.7407 0.6414 0.8320 0.057 Uiso 0.345(3) 1 calc R U P A 2
H27F H 0.6695 0.7112 0.8701 0.057 Uiso 0.345(3) 1 calc R U P A 2
C28B C 0.6431(7) 0.5862(6) 0.6222(5) 0.0417(16) Uani 0.345(3) 1 d D . P A 2
H28D H 0.5693 0.5399 0.5542 0.062 Uiso 0.345(3) 1 calc R U P A 2
H28E H 0.6795 0.5366 0.6389 0.062 Uiso 0.345(3) 1 calc R U P A 2
H28F H 0.7128 0.6598 0.6180 0.062 Uiso 0.345(3) 1 calc R U P A 2
C29B C 0.4778(7) 0.5082(6) 0.7116(6) 0.0332(17) Uani 0.345(3) 1 d D . P A 2
H29D H 0.4407 0.5323 0.7627 0.050 Uiso 0.345(3) 1 calc R U P A 2
H29E H 0.5101 0.4575 0.7329 0.050 Uiso 0.345(3) 1 calc R U P A 2
H29F H 0.4085 0.4622 0.6412 0.050 Uiso 0.345(3) 1 calc R U P A 2
N1B N 0.6771(12) 0.9413(9) 0.8608(9) 0.029(2) Uani 0.345(3) 1 d D U P A 2
N2B N 0.4652(6) 0.7909(6) 0.8442(5) 0.0280(13) Uani 0.345(3) 1 d D . P A 2
C1B C 0.8001(6) 1.0420(6) 0.9489(5) 0.0341(14) Uani 0.345(3) 1 d D . P A 2
H1BA H 0.8116 1.1213 0.9499 0.041 Uiso 0.345(3) 1 calc R U P A 2
H1BB H 0.8793 1.0407 0.9407 0.041 Uiso 0.345(3) 1 calc R U P A 2
C2B C 0.7828(8) 1.0222(6) 1.0491(6) 0.0429(17) Uani 0.345(3) 1 d D . P A 2
H2BA H 0.8264 1.1004 1.1082 0.051 Uiso 0.345(3) 1 calc R U P A 2
H2BB H 0.8205 0.9737 1.0688 0.051 Uiso 0.345(3) 1 calc R U P A 2
C3B C 0.6340(8) 0.9544(6) 1.0224(5) 0.0375(17) Uani 0.345(3) 1 d D . P A 2
H3BA H 0.6019 1.0107 1.0385 0.045 Uiso 0.345(3) 1 calc R U P A 2
H3BB H 0.6066 0.8978 1.0613 0.045 Uiso 0.345(3) 1 calc R U P A 2
C4B C 0.5827(5) 0.8859(5) 0.9034(4) 0.0283(13) Uani 0.345(3) 1 d D . P A 2
C19A C 0.92832(17) 0.85538(16) 0.62004(14) 0.0245(4) Uani 0.398(6) 1 d D U P B 3
C20A C 0.8822(6) 0.8300(5) 0.5129(4) 0.0235(18) Uani 0.398(6) 1 d D U P B 3
H20A H 0.8494 0.8757 0.4868 0.028 Uiso 0.398(6) 1 calc R U P B 3
C21A C 0.8831(7) 0.7383(5) 0.4423(4) 0.025(2) Uani 0.398(6) 1 d D U P B 3
H21A H 0.8533 0.7235 0.3686 0.029 Uiso 0.398(6) 1 calc R U P B 3
C22A C 0.9265(2) 0.66861(18) 0.47783(16) 0.0327(4) Uani 0.398(6) 1 d D U P B 3
C23A C 0.9814(8) 0.6998(6) 0.5868(4) 0.041(2) Uani 0.398(6) 1 d D U P B 3
H23A H 1.0197 0.6577 0.6129 0.049 Uiso 0.398(6) 1 calc R U P B 3
C24A C 0.9810(8) 0.7913(6) 0.6577(4) 0.037(2) Uani 0.398(6) 1 d D U P B 3
H24A H 1.0165 0.8101 0.7317 0.045 Uiso 0.398(6) 1 calc R U P B 3
C25A C 0.9273(3) 0.5693(2) 0.4013(2) 0.0476(6) Uani 0.398(6) 1 d D U P B 3
H25A H 1.0191 0.5882 0.4148 0.071 Uiso 0.398(6) 1 d R U P B 3
H25B H 0.8888 0.5628 0.3287 0.071 Uiso 0.398(6) 1 d R U P B 3
H25C H 0.8746 0.4923 0.4104 0.071 Uiso 0.398(6) 1 d R U P B 3
C19B C 0.92832(17) 0.85538(16) 0.62004(14) 0.0245(4) Uani 0.602(6) 1 d D U P B 4
C20B C 0.9237(6) 0.8532(4) 0.5194(3) 0.0259(11) Uani 0.602(6) 1 d D U P B 4
H20B H 0.9218 0.9161 0.4978 0.031 Uiso 0.602(6) 1 calc R U P B 4
C21B C 0.9218(6) 0.7595(4) 0.4487(3) 0.0268(12) Uani 0.602(6) 1 d D U P B 4
H21B H 0.9172 0.7587 0.3790 0.032 Uiso 0.602(6) 1 calc R U P B 4
C22B C 0.9265(2) 0.66861(18) 0.47783(16) 0.0327(4) Uani 0.602(6) 1 d D U P B 4
C23B C 0.9206(6) 0.6659(4) 0.5781(3) 0.0424(13) Uani 0.602(6) 1 d D U P B 4
H23B H 0.9151 0.5995 0.5973 0.051 Uiso 0.602(6) 1 calc R U P B 4
C24B C 0.9227(6) 0.7592(4) 0.6492(3) 0.0365(12) Uani 0.602(6) 1 d D U P B 4
H24B H 0.9203 0.7574 0.7171 0.044 Uiso 0.602(6) 1 calc R U P B 4
C25B C 0.9273(3) 0.5693(2) 0.4013(2) 0.0476(6) Uani 0.602(6) 1 d D U P B 4
H25D H 0.8487 0.4953 0.3831 0.071 Uiso 0.602(6) 1 d R U P B 4
H25E H 1.0069 0.5639 0.4369 0.071 Uiso 0.602(6) 1 d R U P B 4
H25F H 0.9429 0.5919 0.3402 0.071 Uiso 0.602(6) 1 d R U P B 4

loop_
_atom_site_aniso_label
_atom_site_aniso_U_11
_atom_site_aniso_U_22
_atom_site_aniso_U_33
_atom_site_aniso_U_23
_atom_site_aniso_U_13
_atom_site_aniso_U_12
Ti 0.02435(17) 0.02290(17) 0.01951(16) 0.00737(12) 0.00810(13) 0.01180(13)
N3 0.0266(8) 0.0233(7) 0.0216(7) 0.0080(6) 0.0088(6) 0.0128(6)
N4 0.0267(8) 0.0234(8) 0.0288(8) 0.0059(6) 0.0132(7) 0.0119(7)
C5 0.0567(15) 0.0611(15) 0.0649(16) 0.0456(13) 0.0441(13) 0.0425(13)
C6 0.0385(11) 0.0398(12) 0.0472(13) 0.0223(10) 0.0226(10) 0.0214(10)
C7 0.0345(11) 0.0279(10) 0.0312(10) 0.0100(8) 0.0107(9) 0.0080(8)
C8 0.0326(11) 0.0410(12) 0.0420(12) 0.0208(10) 0.0158(10) 0.0081(10)
C9 0.0351(11) 0.0382(12) 0.0444(13) 0.0188(10) 0.0153(10) 0.0139(10)
C10 0.0501(13) 0.0450(12) 0.0426(12) 0.0254(10) 0.0258(11) 0.0307(11)
C11 0.0339(12) 0.0554(14) 0.0410(13) 0.0258(11) 0.0106(10) 0.0112(11)
C12 0.0419(14) 0.089(2) 0.078(2) 0.0582(18) 0.0245(14) 0.0278(15)
C13 0.0277(9) 0.0230(9) 0.0193(8) 0.0094(7) 0.0079(7) 0.0117(7)
C14 0.0310(10) 0.0267(9) 0.0249(9) 0.0095(8) 0.0102(8) 0.0151(8)
C15 0.0440(12) 0.0255(10) 0.0273(10) 0.0071(8) 0.0112(9) 0.0157(9)
C16 0.0358(11) 0.0261(10) 0.0363(11) 0.0074(9) 0.0110(9) 0.0036(9)
C17 0.0295(10) 0.0374(11) 0.0389(12) 0.0098(9) 0.0150(9) 0.0085(9)
C18 0.0306(10) 0.0309(10) 0.0283(10) 0.0088(8) 0.0125(8) 0.0144(8)
C30 0.0386(11) 0.0465(12) 0.0323(11) 0.0243(9) 0.0162(9) 0.0288(10)
C31 0.0399(11) 0.0340(10) 0.0288(10) 0.0149(8) 0.0082(9) 0.0229(9)
C32 0.0401(11) 0.0414(11) 0.0259(10) 0.0143(9) 0.0137(9) 0.0292(10)
C33 0.0301(10) 0.0387(11) 0.0272(10) 0.0114(9) 0.0050(8) 0.0199(9)
C34 0.0459(12) 0.0471(12) 0.0217(9) 0.0125(9) 0.0118(9) 0.0327(11)
C35 0.0538(15) 0.0704(17) 0.0602(16) 0.0481(14) 0.0344(13) 0.0403(14)
C36 0.0601(16) 0.0339(12) 0.0544(15) 0.0137(11) 0.0021(12) 0.0241(12)
C37 0.0726(17) 0.0768(18) 0.0476(14) 0.0346(13) 0.0379(13) 0.0607(16)
C38 0.0343(12) 0.0483(14) 0.0572(15) 0.0209(12) -0.0009(11) 0.0146(11)
C39 0.084(2) 0.0750(18) 0.0271(11) 0.0095(12) 0.0172(12) 0.0588(17)
N5A 0.0306(16) 0.024(2) 0.0158(18) 0.0064(16) 0.0100(12) 0.0133(16)
C26A 0.0356(18) 0.0327(18) 0.0182(19) 0.0094(15) 0.0088(14) 0.0134(15)
C27A 0.039(2) 0.046(2) 0.0236(16) 0.0052(15) 0.0055(16) 0.0046(17)
C28A 0.046(3) 0.047(3) 0.021(2) 0.0104(18) 0.014(2) 0.019(2)
C29A 0.0436(19) 0.050(2) 0.0295(16) 0.0190(15) 0.0104(14) 0.0281(16)
N1A 0.029(3) 0.023(3) 0.033(3) 0.003(2) 0.010(2) 0.013(2)
N2A 0.0302(18) 0.0241(17) 0.0283(19) 0.0092(13) 0.0124(15) 0.0123(15)
C1A 0.043(2) 0.025(2) 0.054(3) 0.005(2) 0.024(3) 0.0157(17)
C2A 0.062(3) 0.025(2) 0.097(4) 0.010(3) 0.046(3) 0.0195(19)
C3A 0.0391(19) 0.0228(15) 0.064(2) 0.0134(16) 0.0236(18) 0.0137(15)
C4A 0.0266(14) 0.0226(14) 0.0287(15) 0.0070(12) 0.0073(12) 0.0097(12)
N5B 0.023(4) 0.014(5) 0.024(5) 0.008(4) 0.008(3) 0.006(4)
C26B 0.036(3) 0.024(3) 0.021(4) 0.009(3) 0.012(3) 0.016(3)
C27B 0.038(3) 0.032(3) 0.040(3) 0.014(3) 0.004(3) 0.018(3)
C28B 0.057(4) 0.031(3) 0.047(4) 0.013(3) 0.030(3) 0.025(3)
C29B 0.036(4) 0.020(3) 0.033(4) 0.011(3) 0.010(3) 0.006(3)
N1B 0.031(3) 0.029(5) 0.025(4) 0.006(3) 0.011(3) 0.015(3)
N2B 0.028(3) 0.030(4) 0.023(3) 0.006(2) 0.012(3) 0.013(3)
C1B 0.034(4) 0.027(3) 0.027(3) 0.004(3) 0.010(3) 0.007(3)
C2B 0.051(5) 0.037(4) 0.025(4) 0.006(3) 0.013(3) 0.013(3)
C3B 0.045(4) 0.030(4) 0.027(4) 0.004(3) 0.016(3) 0.012(3)
C4B 0.036(3) 0.026(3) 0.030(3) 0.012(2) 0.017(2) 0.018(2)
C19A 0.0248(9) 0.0226(8) 0.0237(9) 0.0057(7) 0.0083(7) 0.0116(7)
C20A 0.014(4) 0.018(3) 0.032(3) 0.012(2) 0.007(2) 0.003(3)
C21A 0.015(4) 0.022(3) 0.023(3) 0.005(2) 0.009(2) -0.001(3)
C22A 0.0330(10) 0.0277(10) 0.0317(10) 0.0016(8) 0.0095(8) 0.0159(8)
C23A 0.052(5) 0.031(3) 0.028(3) -0.004(2) -0.012(3) 0.030(4)
C24A 0.050(5) 0.035(3) 0.018(3) -0.001(2) -0.008(3) 0.028(4)
C25A 0.0520(14) 0.0351(12) 0.0465(14) -0.0022(10) 0.0146(11) 0.0241(11)
C19B 0.0248(9) 0.0226(8) 0.0237(9) 0.0057(7) 0.0083(7) 0.0116(7)
C20B 0.030(3) 0.0176(18) 0.0277(19) 0.0102(15) 0.0146(18) 0.007(2)
C21B 0.024(3) 0.0212(19) 0.0255(19) 0.0072(15) 0.0136(17) 0.003(2)
C22B 0.0330(10) 0.0277(10) 0.0317(10) 0.0016(8) 0.0095(8) 0.0159(8)
C23B 0.060(4) 0.036(3) 0.043(2) 0.015(2) 0.018(2) 0.033(3)
C24B 0.050(3) 0.041(3) 0.026(2) 0.0121(18) 0.013(2) 0.029(3)
C25B 0.0520(14) 0.0351(12) 0.0465(14) -0.0022(10) 0.0146(11) 0.0241(11)

loop_
_atom_type_symbol
_atom_type_description
_atom_type_scat_dispersion_real
_atom_type_scat_dispersion_imag
_atom_type_scat_source
C C 0.0181 0.0091 'International Tables Vol C Tables 4.2.6.8 and 6.1.1.4'
H H 0.0000 0.0000 'International Tables Vol C Tables 4.2.6.8 and 6.1.1.4'
N N 0.0311 0.0180 'International Tables Vol C Tables 4.2.6.8 and 6.1.1.4'
Ti Ti 0.2191 1.8069 'International Tables Vol C Tables 4.2.6.8 and 6.1.1.4'

loop_
_exptl_crystal_face_index_h
_exptl_crystal_face_index_k
_exptl_crystal_face_index_l
_exptl_crystal_face_perp_dist
_exptl_oxdiff_crystal_face_indexfrac_h
_exptl_oxdiff_crystal_face_indexfrac_k
_exptl_oxdiff_crystal_face_indexfrac_l
_exptl_oxdiff_crystal_face_x
_exptl_oxdiff_crystal_face_y
_exptl_oxdiff_crystal_face_z
-2 8 -3 0.0690 -2.0000 8.0000 -3.0000 0.5614 0.3404 0.6906
-6 8 -2 0.0894 -6.0000 8.0000 -2.0000 0.4365 -0.1852 0.9068
-4 -1 -5 0.0657 -4.0000 -1.0000 -5.0000 -0.7968 -0.4034 0.6168
4 1 5 0.0657 4.0000 1.0000 5.0000 0.7968 0.4034 -0.6168
7 0 -6 0.0364 7.0000 0.0000 -6.0000 -0.1736 1.0501 -0.0658
3 -8 4 0.0455 3.0000 -8.0000 4.0000 -0.4149 -0.2474 -0.8366
-7 0 6 0.0714 -7.0000 -0.0000 6.0000 0.1736 -1.0501 0.0658
-4 6 -6 0.0897 -4.0000 6.0000 -6.0000 -0.0606 0.0611 0.9748
-1 2 -8 0.0852 -1.0000 2.0000 -8.0000 -0.5557 0.2458 0.7420
4 -6 6 0.0433 4.0000 -6.0000 6.0000 0.0606 -0.0611 -0.9748

loop_
_geom_angle_atom_site_label_1
_geom_angle_atom_site_label_2
_geom_angle_atom_site_label_3
_geom_angle
N3 Ti N1B 103.3(4)
N3 Ti N1A 104.3(2)
N3 Ti N5A 108.25(17)
N1A Ti N5A 91.1(2)
N3 Ti N5B 103.5(4)
N1B Ti N5B 91.8(4)
N3 Ti C34 105.79(7)
N1B Ti C34 148.2(3)
N1A Ti C34 100.8(2)
N5A Ti C34 139.72(16)
N5B Ti C34 93.5(3)
N3 Ti C30 90.71(7)
N1B Ti C30 133.6(3)
N1A Ti C30 135.4(2)
N5A Ti C30 124.05(15)
N5B Ti C30 127.9(3)
C34 Ti C30 34.74(8)
N3 Ti C31 110.67(7)
N1B Ti C31 100.3(3)
N1A Ti C31 142.6(2)
N5A Ti C31 90.37(15)
N5B Ti C31 139.7(3)
C34 Ti C31 57.43(7)
C30 Ti C31 34.54(7)
N3 Ti C33 140.42(7)
N1B Ti C33 115.6(4)
N1A Ti C33 87.4(2)
N5A Ti C33 109.21(17)
N5B Ti C33 82.9(3)
C34 Ti C33 34.68(7)
C30 Ti C33 57.50(7)
C31 Ti C33 57.09(7)
N3 Ti C32 144.64(7)
N1B Ti C32 91.6(3)
N1A Ti C32 109.1(2)
N5A Ti C32 82.73(16)
N5B Ti C32 107.9(4)
C34 Ti C32 57.00(7)
C30 Ti C32 57.09(7)
C31 Ti C32 34.28(7)
C33 Ti C32 33.93(7)
N4 N3 Ti 165.13(13)
N3 N4 C13 121.56(14)
N3 N4 C19A 116.88(14)
C13 N4 C19A 121.55(15)
C10 C5 C6 118.9(2)
C10 C5 N2A 115.8(2)
C6 C5 N2A 125.0(2)
C10 C5 N2B 123.6(3)
C6 C5 N2B 114.4(3)
C7 C6 C5 121.2(2)
C7 C6 H6 119.4
C5 C6 H6 119.4
C6 C7 C8 118.2(2)
C6 C7 C11 120.8(2)
C8 C7 C11 121.00(19)
C7 C8 C9 121.8(2)
C7 C8 H8 119.1
C9 C8 H8 119.1
C10 C9 C8 118.9(2)
C10 C9 C12 120.4(2)
C8 C9 C12 120.7(2)
C9 C10 C5 121.0(2)
C9 C10 H10 119.5
C5 C10 H10 119.5
C7 C11 H11A 109.5
C7 C11 H11B 109.5
H11A C11 H11B 109.5
C7 C11 H11C 109.5
H11A C11 H11C 109.5
H11B C11 H11C 109.5
C9 C12 H12A 109.5
C9 C12 H12B 109.5
H12A C12 H12B 109.5
C9 C12 H12C 109.5
H12A C12 H12C 109.5
H12B C12 H12C 109.5
N4 C13 C18 121.21(16)
N4 C13 C14 120.09(16)
C18 C13 C14 118.70(17)
C15 C14 C13 120.18(18)
C15 C14 H14 119.9
C13 C14 H14 119.9
C16 C15 C14 121.00(19)
C16 C15 H15 119.5
C14 C15 H15 119.5
C17 C16 C15 118.80(19)
C17 C16 H16 120.6
C15 C16 H16 120.6
C16 C17 C18 121.1(2)
C16 C17 H17 119.4
C18 C17 H17 119.4
C17 C18 C13 120.20(19)
C17 C18 H18 119.9
C13 C18 H18 119.9
C31 C30 C34 107.43(18)
C31 C30 C35 126.1(2)
C34 C30 C35 126.3(2)
C31 C30 Ti 73.01(11)
C34 C30 Ti 71.91(11)
C35 C30 Ti 123.55(15)
C30 C31 C32 108.58(18)
C30 C31 C36 125.1(2)
C32 C31 C36 126.1(2)
C30 C31 Ti 72.46(11)
C32 C31 Ti 75.03(11)
C36 C31 Ti 122.36(15)
C33 C32 C31 107.91(17)
C33 C32 C37 126.2(2)
C31 C32 C37 125.8(2)
C33 C32 Ti 72.44(11)
C31 C32 Ti 70.69(11)
C37 C32 Ti 125.05(15)
C32 C33 C34 107.18(18)
C32 C33 C38 126.8(2)
C34 C33 C38 126.0(2)
C32 C33 Ti 73.63(11)
C34 C33 Ti 70.11(11)
C38 C33 Ti 124.31(15)
C30 C34 C33 108.82(18)
C30 C34 C39 124.4(2)
C33 C34 C39 126.8(2)
C30 C34 Ti 73.35(12)
C33 C34 Ti 75.21(11)
C39 C34 Ti 119.40(15)
C30 C35 H35A 109.5
C30 C35 H35B 109.5
H35A C35 H35B 109.5
C30 C35 H35C 109.5
H35A C35 H35C 109.5
H35B C35 H35C 109.5
C31 C36 H36A 109.5
C31 C36 H36B 109.5
H36A C36 H36B 109.5
C31 C36 H36C 109.5
H36A C36 H36C 109.5
H36B C36 H36C 109.5
C32 C37 H37A 109.5
C32 C37 H37B 109.5
H37A C37 H37B 109.5
C32 C37 H37C 109.5
H37A C37 H37C 109.5
H37B C37 H37C 109.5
C33 C38 H38A 109.5
C33 C38 H38B 109.5
H38A C38 H38B 109.5
C33 C38 H38C 109.5
H38A C38 H38C 109.5
H38B C38 H38C 109.5
C34 C39 H39A 109.5
C34 C39 H39B 109.5
H39A C39 H39B 109.5
C34 C39 H39C 109.5
H39A C39 H39C 109.5
H39B C39 H39C 109.5
C26A N5A Ti 128.4(3)
C26A N5A H5AA 105.2
Ti N5A H5AA 105.2
C26A N5A H5AB 105.2
Ti N5A H5AB 105.2
H5AA N5A H5AB 105.9
N5A C26A C27A 108.7(4)
N5A C26A C29A 108.7(3)
C27A C26A C29A 110.6(3)
N5A C26A C28A 107.6(3)
C27A C26A C28A 110.9(3)
C29A C26A C28A 110.3(3)
C26A C27A H27A 109.5
C26A C27A H27B 109.5
H27A C27A H27B 109.5
C26A C27A H27C 109.5
H27A C27A H27C 109.5
H27B C27A H27C 109.5
C26A C28A H28A 109.5
C26A C28A H28B 109.5
H28A C28A H28B 109.5
C26A C28A H28C 109.5
H28A C28A H28C 109.5
H28B C28A H28C 109.5
C26A C29A H29A 109.5
C26A C29A H29B 109.5
H29A C29A H29B 109.5
C26A C29A H29C 109.5
H29A C29A H29C 109.5
H29B C29A H29C 109.5
C4A N1A C1A 108.2(6)
C4A N1A Ti 128.4(5)
C1A N1A Ti 122.2(6)
C4A N2A C5 121.8(3)
N1A C1A C2A 104.7(5)
N1A C1A H1AA 110.8
C2A C1A H1AA 110.8
N1A C1A H1AB 110.8
C2A C1A H1AB 110.8
H1AA C1A H1AB 108.9
C1A C2A C3A 102.4(3)
C1A C2A H2AA 111.3
C3A C2A H2AA 111.3
C1A C2A H2AB 111.3
C3A C2A H2AB 111.3
H2AA C2A H2AB 109.2
C4A C3A C2A 101.9(3)
C4A C3A H3AA 111.4
C2A C3A H3AA 111.4
C4A C3A H3AB 111.4
C2A C3A H3AB 111.4
H3AA C3A H3AB 109.3
N2A C4A N1A 122.0(4)
N2A C4A C3A 126.8(3)
N1A C4A C3A 111.2(4)
C26B N5B Ti 127.4(8)
C26B N5B H5BA 105.5
Ti N5B H5BA 105.5
C26B N5B H5BB 105.5
Ti N5B H5BB 105.5
H5BA N5B H5BB 106.0
N5B C26B C27B 108.9(7)
N5B C26B C28B 109.0(7)
C27B C26B C28B 110.8(7)
N5B C26B C29B 107.2(8)
C27B C26B C29B 110.7(5)
C28B C26B C29B 110.3(6)
C26B C27B H27D 109.5
C26B C27B H27E 109.5
H27D C27B H27E 109.5
C26B C27B H27F 109.5
H27D C27B H27F 109.5
H27E C27B H27F 109.5
C26B C28B H28D 109.5
C26B C28B H28E 109.5
H28D C28B H28E 109.5
C26B C28B H28F 109.5
H28D C28B H28F 109.5
H28E C28B H28F 109.5
C26B C29B H29D 109.5
C26B C29B H29E 109.5
H29D C29B H29E 109.5
C26B C29B H29F 109.5
H29D C29B H29F 109.5
H29E C29B H29F 109.5
C4B N1B C1B 108.1(8)
C4B N1B Ti 126.8(8)
C1B N1B Ti 125.1(7)
C4B N2B C5 133.3(5)
N1B C1B C2B 106.3(7)
N1B C1B H1BA 110.5
C2B C1B H1BA 110.5
N1B C1B H1BB 110.5
C2B C1B H1BB 110.5
H1BA C1B H1BB 108.7
C1B C2B C3B 103.9(5)
C1B C2B H2BA 111.0
C3B C2B H2BA 111.0
C1B C2B H2BB 111.0
C3B C2B H2BB 111.0
H2BA C2B H2BB 109.0
C2B C3B C4B 102.4(5)
C2B C3B H3BA 111.3
C4B C3B H3BA 111.3
C2B C3B H3BB 111.3
C4B C3B H3BB 111.3
H3BA C3B H3BB 109.2
N2B C4B N1B 121.5(7)
N2B C4B C3B 128.0(5)
N1B C4B C3B 110.4(6)
C20A C19A C24A 119.2(3)
C20A C19A N4 120.5(3)
C24A C19A N4 120.2(3)
C19A C20A C21A 120.7(5)
C19A C20A H20A 119.6
C21A C20A H20A 119.6
C22A C21A C20A 120.8(5)
C22A C21A H21A 119.6
C20A C21A H21A 119.6
C21A C22A C23A 118.2(3)
C21A C22A C25A 120.7(3)
C23A C22A C25A 120.9(3)
C24A C23A C22A 121.1(4)
C24A C23A H23A 119.5
C22A C23A H23A 119.5
C23A C24A C19A 119.7(4)
C23A C24A H24A 120.2
C19A C24A H24A 120.2
C22A C25A H25A 109.5
C22A C25A H25B 109.5
H25A C25A H25B 109.5
C22A C25A H25C 109.5
H25A C25A H25C 109.5
H25B C25A H25C 109.5
C21B C20B H20B 119.8
C20B C21B H21B 119.4
C24B C23B H23B 119.6
C23B C24B H24B 120.2

loop_
_geom_bond_atom_site_label_1
_geom_bond_atom_site_label_2
_geom_bond_distance
Ti N3 1.7384(15)
Ti N1B 1.971(12)
Ti N1A 2.017(8)
Ti N5A 2.218(5)
Ti N5B 2.237(12)
Ti C34 2.347(2)
Ti C30 2.365(2)
Ti C31 2.373(2)
Ti C33 2.413(2)
Ti C32 2.429(2)
N3 N4 1.364(2)
N4 C13 1.390(2)
N4 C19A 1.433(2)
C5 C10 1.385(3)
C5 C6 1.401(3)
C5 N2A 1.412(4)
C5 N2B 1.524(6)
C6 C7 1.386(3)
C6 H6 0.9500
C7 C8 1.386(3)
C7 C11 1.505(3)
C8 C9 1.390(3)
C8 H8 0.9500
C9 C10 1.382(3)
C9 C12 1.506(3)
C10 H10 0.9500
C11 H11A 0.9800
C11 H11B 0.9800
C11 H11C 0.9800
C12 H12A 0.9800
C12 H12B 0.9800
C12 H12C 0.9800
C13 C18 1.396(3)
C13 C14 1.402(3)
C14 C15 1.387(3)
C14 H14 0.9500
C15 C16 1.386(3)
C15 H15 0.9500
C16 C17 1.385(3)
C16 H16 0.9500
C17 C18 1.387(3)
C17 H17 0.9500
C18 H18 0.9500
C30 C31 1.406(3)
C30 C34 1.407(3)
C30 C35 1.507(3)
C31 C32 1.416(3)
C31 C36 1.513(3)
C32 C33 1.413(3)
C32 C37 1.500(3)
C33 C34 1.420(3)
C33 C38 1.497(3)
C34 C39 1.503(3)
C35 H35A 0.9800
C35 H35B 0.9800
C35 H35C 0.9800
C36 H36A 0.9800
C36 H36B 0.9800
C36 H36C 0.9800
C37 H37A 0.9800
C37 H37B 0.9800
C37 H37C 0.9800
C38 H38A 0.9800
C38 H38B 0.9800
C38 H38C 0.9800
C39 H39A 0.9800
C39 H39B 0.9800
C39 H39C 0.9800
N5A C26A 1.500(7)
N5A H5AA 0.9200
N5A H5AB 0.9200
C26A C27A 1.515(5)
C26A C29A 1.523(5)
C26A C28A 1.530(5)
C27A H27A 0.9800
C27A H27B 0.9800
C27A H27C 0.9800
C28A H28A 0.9800
C28A H28B 0.9800
C28A H28C 0.9800
C29A H29A 0.9800
C29A H29B 0.9800
C29A H29C 0.9800
N1A C4A 1.359(10)
N1A C1A 1.486(8)
N2A C4A 1.302(4)
C1A C2A 1.521(6)
C1A H1AA 0.9900
C1A H1AB 0.9900
C2A C3A 1.526(6)
C2A H2AA 0.9900
C2A H2AB 0.9900
C3A C4A 1.522(4)
C3A H3AA 0.9900
C3A H3AB 0.9900
N5B C26B 1.493(14)
N5B H5BA 0.9200
N5B H5BB 0.9200
C26B C27B 1.517(9)
C26B C28B 1.523(9)
C26B C29B 1.523(9)
C27B H27D 0.9800
C27B H27E 0.9800
C27B H27F 0.9800
C28B H28D 0.9800
C28B H28E 0.9800
C28B H28F 0.9800
C29B H29D 0.9800
C29B H29E 0.9800
C29B H29F 0.9800
N1B C4B 1.372(12)
N1B C1B 1.490(12)
N2B C4B 1.311(7)
C1B C2B 1.501(9)
C1B H1BA 0.9900
C1B H1BB 0.9900
C2B C3B 1.508(9)
C2B H2BA 0.9900
C2B H2BB 0.9900
C3B C4B 1.528(8)
C3B H3BA 0.9900
C3B H3BB 0.9900
C19A C20A 1.374(6)
C19A C24A 1.389(6)
C20A C21A 1.390(6)
C20A H20A 0.9500
C21A C22A 1.374(5)
C21A H21A 0.9500
C22A C23A 1.395(5)
C22A C25A 1.504(3)
C23A C24A 1.388(6)
C23A H23A 0.9500
C24A H24A 0.9500
C25A H25A 0.9799
C25A H25B 0.9800
C25A H25C 0.9800
C20B C21B 1.390(4)
C20B H20B 0.9500
C21B H21B 0.9500
C23B C24B 1.389(5)
C23B H23B 0.9500
C24B H24B 0.9500

loop_
_geom_torsion_atom_site_label_1
_geom_torsion_atom_site_label_2
_geom_torsion_atom_site_label_3
_geom_torsion_atom_site_label_4
_geom_torsion
N1B Ti N3 N4 -145.4(6)
N1A Ti N3 N4 127.6(5)
N5A Ti N3 N4 -136.4(5)
N5B Ti N3 N4 119.4(6)
C34 Ti N3 N4 21.7(5)
C30 Ti N3 N4 -10.0(5)
C31 Ti N3 N4 -38.9(5)
C33 Ti N3 N4 24.1(5)
C32 Ti N3 N4 -32.9(5)
Ti N3 N4 C13 90.1(5)
Ti N3 N4 C19A -89.4(5)
C10 C5 C6 C7 2.0(4)
N2A C5 C6 C7 -171.0(3)
N2B C5 C6 C7 162.9(3)
C5 C6 C7 C8 -1.0(3)
C5 C6 C7 C11 177.7(2)
C6 C7 C8 C9 0.5(3)
C11 C7 C8 C9 -178.2(2)
C7 C8 C9 C10 -1.1(4)
C7 C8 C9 C12 176.3(2)
C8 C9 C10 C5 2.2(4)
C12 C9 C10 C5 -175.2(3)
C6 C5 C10 C9 -2.6(4)
N2A C5 C10 C9 171.0(2)
N2B C5 C10 C9 -161.6(3)
N3 N4 C13 C18 171.58(17)
C19A N4 C13 C18 -9.0(3)
N3 N4 C13 C14 -7.7(3)
C19A N4 C13 C14 171.70(17)
N4 C13 C14 C15 177.87(18)
C18 C13 C14 C15 -1.4(3)
C13 C14 C15 C16 0.5(3)
C14 C15 C16 C17 0.6(3)
C15 C16 C17 C18 -0.8(3)
C16 C17 C18 C13 -0.1(3)
N4 C13 C18 C17 -178.05(19)
C14 C13 C18 C17 1.2(3)
C34 C30 C31 C32 -2.8(2)
C35 C30 C31 C32 173.6(2)
Ti C30 C31 C32 -66.91(14)
C34 C30 C31 C36 -178.2(2)
C35 C30 C31 C36 -1.9(3)
Ti C30 C31 C36 117.6(2)
C34 C30 C31 Ti 64.14(14)
C35 C30 C31 Ti -119.5(2)
C30 C31 C32 C33 1.9(2)
C36 C31 C32 C33 177.3(2)
Ti C31 C32 C33 -63.31(14)
C30 C31 C32 C37 -174.9(2)
C36 C31 C32 C37 0.5(3)
Ti C31 C32 C37 119.8(2)
C30 C31 C32 Ti 65.22(14)
C36 C31 C32 Ti -119.4(2)
C31 C32 C33 C34 -0.3(2)
C37 C32 C33 C34 176.5(2)
Ti C32 C33 C34 -62.48(14)
C31 C32 C33 C38 -176.9(2)
C37 C32 C33 C38 -0.1(3)
Ti C32 C33 C38 120.9(2)
C31 C32 C33 Ti 62.18(14)
C37 C32 C33 Ti -121.0(2)
C31 C30 C34 C33 2.6(2)
C35 C30 C34 C33 -173.8(2)
Ti C30 C34 C33 67.46(14)
C31 C30 C34 C39 -179.5(2)
C35 C30 C34 C39 4.2(3)
Ti C30 C34 C39 -114.6(2)
C31 C30 C34 Ti -64.87(14)
C35 C30 C34 Ti 118.8(2)
C32 C33 C34 C30 -1.4(2)
C38 C33 C34 C30 175.2(2)
Ti C33 C34 C30 -66.23(14)
C32 C33 C34 C39 -179.3(2)
C38 C33 C34 C39 -2.7(4)
Ti C33 C34 C39 115.9(2)
C32 C33 C34 Ti 64.81(14)
C38 C33 C34 Ti -118.6(2)
Ti N5A C26A C27A 78.1(5)
Ti N5A C26A C29A -42.3(5)
Ti N5A C26A C28A -161.7(4)
C10 C5 N2A C4A -119.9(3)
C6 C5 N2A C4A 53.3(5)
N2B C5 N2A C4A 125.2(10)
C4A N1A C1A C2A 22.9(6)
Ti N1A C1A C2A -168.7(5)
N1A C1A C2A C3A -33.3(6)
C1A C2A C3A C4A 30.7(5)
C5 N2A C4A N1A -170.7(4)
C5 N2A C4A C3A 8.9(6)
C1A N1A C4A N2A 177.0(4)
Ti N1A C4A N2A 9.5(8)
C1A N1A C4A C3A -2.6(6)
Ti N1A C4A C3A -170.1(4)
C2A C3A C4A N2A 162.0(4)
C2A C3A C4A N1A -18.4(5)
Ti N5B C26B C27B 41.6(12)
Ti N5B C26B C28B -79.3(10)
Ti N5B C26B C29B 161.4(8)
C10 C5 N2B C4B 121.6(7)
C6 C5 N2B C4B -38.2(8)
N2A C5 N2B C4B -159.4(14)
C4B N1B C1B C2B 14.1(10)
Ti N1B C1B C2B -165.2(7)
N1B C1B C2B C3B -27.3(8)
C1B C2B C3B C4B 29.0(7)
C5 N2B C4B N1B 169.1(7)
C5 N2B C4B C3B -14.0(12)
C1B N1B C4B N2B -177.6(7)
Ti N1B C4B N2B 1.7(12)
C1B N1B C4B C3B 5.0(10)
Ti N1B C4B C3B -175.6(7)
C2B C3B C4B N2B 161.1(7)
C2B C3B C4B N1B -21.8(9)
N3 N4 C19A C20A 85.3(3)
C13 N4 C19A C20A -94.1(4)
N3 N4 C19A C24A -97.8(4)
C13 N4 C19A C24A 82.8(5)
C24A C19A C20A C21A 2.5(4)
N4 C19A C20A C21A 179.5(2)
C19A C20A C21A C22A 1.8(3)
C20A C21A C22A C23A -6.0(6)
C20A C21A C22A C25A 180.0(2)
C21A C22A C23A C24A 6.0(8)
C25A C22A C23A C24A 180.0(5)
C22A C23A C24A C19A -1.7(10)
C20A C19A C24A C23A -2.5(8)
N4 C19A C24A C23A -179.5(5)
